data_7115876
loop_
_publ_author_name
'Yu-Mo Zhang'
'Xiaojun Wang'
'Wen Li'
'Weiran Zhang'
'Minjie Li'
'Sean Xiao-An Zhang'

_publ_section_title
;
 Bio-inspired enol-degradation for multipurpose oxygen sensing
;
_journal_name_full Chem.Commun.
_journal_page_first 13477
_journal_paper_doi 10.1039/C4cc05831C
_journal_volume 50
_journal_year 2014
_chemical_formula_sum 'C55 H56 N2 O3'
_chemical_formula_weight 793.02
_chemical_name_systematic
; 
 ? 
;
_space_group_IT_number 2
_symmetry_space_group_name_Hall '-P 1'
_symmetry_space_group_name_H-M 'P -1'
_atom_sites_solution_hydrogens geom
_atom_sites_solution_primary direct
_atom_sites_solution_secondary difmap
_audit_creation_method SHELXL-97
_cell_angle_alpha 69.740(17)
_cell_angle_beta 77.21(2)
_cell_angle_gamma 71.67(2)
_cell_formula_units_Z 2
_cell_length_a 10.881(8)
_cell_length_b 14.131(7)
_cell_length_c 16.395(9)
_cell_measurement_temperature 295(2)
_cell_volume 2227(2)
_computing_structure_refinement 'SHELXL-97 (Sheldrick, 1997)'
_computing_structure_solution 'SHELXS-97 (Sheldrick, 1990)'
_diffrn_ambient_temperature 295(2)
_diffrn_measured_fraction_theta_full 0.889
_diffrn_measured_fraction_theta_max 0.889
_diffrn_radiation_monochromator graphite
_diffrn_radiation_source 'fine-focus sealed tube'
_diffrn_radiation_type MoK\a
_diffrn_radiation_wavelength 0.71073
_diffrn_reflns_av_R_equivalents 0.1007
_diffrn_reflns_av_sigmaI/netI 0.1725
_diffrn_reflns_limit_h_max 13
_diffrn_reflns_limit_h_min -14
_diffrn_reflns_limit_k_max 18
_diffrn_reflns_limit_k_min -17
_diffrn_reflns_limit_l_max 21
_diffrn_reflns_limit_l_min -20
_diffrn_reflns_number 19109
_diffrn_reflns_theta_full 27.48
_diffrn_reflns_theta_max 27.48
_diffrn_reflns_theta_min 3.05
_exptl_absorpt_coefficient_mu 0.072
_exptl_absorpt_correction_T_max 0.9871
_exptl_absorpt_correction_T_min 0.9768
_exptl_crystal_density_diffrn 1.183
_exptl_crystal_density_method 'not measured'
_exptl_crystal_F_000 848
_exptl_crystal_size_max 0.33
_exptl_crystal_size_mid 0.26
_exptl_crystal_size_min 0.18
_refine_diff_density_max 0.483
_refine_diff_density_min -0.343
_refine_diff_density_rms 0.060
_refine_ls_extinction_method none
_refine_ls_goodness_of_fit_ref 1.071
_refine_ls_hydrogen_treatment mixed
_refine_ls_matrix_type full
_refine_ls_number_parameters 543
_refine_ls_number_reflns 9096
_refine_ls_number_restraints 6
_refine_ls_restrained_S_all 1.080
_refine_ls_R_factor_all 0.3491
_refine_ls_R_factor_gt 0.1624
_refine_ls_shift/su_max 2.008
_refine_ls_shift/su_mean 0.012
_refine_ls_structure_factor_coef Fsqd
_refine_ls_weighting_details 'calc w=1/[\s^2^(Fo^2^)+(0.1934P)^2^+0.0996P] where P=(Fo^2^+2Fc^2^)/3'
_refine_ls_weighting_scheme calc
_refine_ls_wR_factor_gt 0.3530
_refine_ls_wR_factor_ref 0.4566
_reflns_number_gt 2734
_reflns_number_total 9096
_reflns_threshold_expression >2sigma(I)
_cod_data_source_file c4cc05831c2.cif
_cod_data_source_block zym-1
_cod_database_code 7115876

loop_
_symmetry_equiv_pos_as_xyz
'x, y, z'
'-x, -y, -z'

loop_
_atom_site_label
_atom_site_type_symbol
_atom_site_fract_x
_atom_site_fract_y
_atom_site_fract_z
_atom_site_U_iso_or_equiv
_atom_site_adp_type
_atom_site_occupancy
_atom_site_symmetry_multiplicity
_atom_site_calc_flag
_atom_site_refinement_flags
C1 C 0.3880(10) 0.3755(7) 0.7985(5) 0.078(2) Uani 1 1 d .
C2 C 0.2516(12) 0.3980(8) 0.8164(6) 0.100(3) Uani 1 1 d .
H2 H 0.2007 0.4642 0.7906 0.120 Uiso 1 1 calc R
C3 C 0.1930(10) 0.3207(11) 0.8728(8) 0.114(3) Uani 1 1 d .
H3 H 0.1026 0.3346 0.8842 0.136 Uiso 1 1 calc R
C4 C 0.2679(13) 0.2255(9) 0.9112(6) 0.100(3) Uani 1 1 d .
H4 H 0.2289 0.1745 0.9506 0.120 Uiso 1 1 calc R
C5 C 0.3989(11) 0.2038(8) 0.8926(6) 0.097(3) Uani 1 1 d .
H5 H 0.4496 0.1376 0.9187 0.116 Uiso 1 1 calc R
C6 C 0.4585(10) 0.2787(8) 0.8353(6) 0.087(2) Uani 1 1 d .
H6 H 0.5488 0.2619 0.8220 0.105 Uiso 1 1 calc R
C7 C 0.4482(11) 0.4637(7) 0.7389(6) 0.106(3) Uani 1 1 d .
H7A H 0.4026 0.4987 0.6875 0.128 Uiso 1 1 calc R
H7B H 0.4352 0.5143 0.7696 0.128 Uiso 1 1 calc R
C8 C 0.6792(10) 0.4346(7) 0.7583(5) 0.098(3) Uani 1 1 d .
H8A H 0.7508 0.3720 0.7635 0.117 Uiso 1 1 calc R
H8B H 0.6371 0.4342 0.8171 0.117 Uiso 1 1 calc R
C9 C 0.7342(14) 0.5268(9) 0.7197(6) 0.101(3) Uani 1 1 d .
C10 C 0.8599(13) 0.5189(9) 0.7264(7) 0.116(3) Uani 1 1 d .
H10 H 0.9098 0.4543 0.7564 0.139 Uiso 1 1 calc R
C11 C 0.9182(15) 0.6012(12) 0.6914(9) 0.147(5) Uani 1 1 d .
H11 H 1.0065 0.5918 0.6921 0.176 Uiso 1 1 calc R
C12 C 0.840(2) 0.6944(13) 0.6567(10) 0.152(5) Uani 1 1 d .
H12 H 0.8750 0.7519 0.6384 0.182 Uiso 1 1 calc R
C13 C 0.7110(18) 0.7120(9) 0.6458(9) 0.155(5) Uani 1 1 d .
H13 H 0.6613 0.7779 0.6180 0.186 Uiso 1 1 calc R
C14 C 0.6593(13) 0.6229(10) 0.6799(8) 0.128(4) Uani 1 1 d .
H14 H 0.5730 0.6304 0.6749 0.153 Uiso 1 1 calc R
C15 C 0.6301(10) 0.3916(6) 0.6379(5) 0.078(2) Uani 1 1 d .
C16 C 0.7608(9) 0.3625(6) 0.6067(5) 0.079(2) Uani 1 1 d .
H16 H 0.8229 0.3681 0.6345 0.094 Uiso 1 1 calc R
C17 C 0.8001(9) 0.3260(6) 0.5360(5) 0.081(2) Uani 1 1 d .
H17 H 0.8889 0.3055 0.5174 0.097 Uiso 1 1 calc R
C18 C 0.7117(10) 0.3182(6) 0.4908(5) 0.079(2) Uani 1 1 d .
C19 C 0.5816(12) 0.3460(7) 0.5227(6) 0.099(3) Uani 1 1 d .
H19 H 0.5198 0.3411 0.4943 0.119 Uiso 1 1 calc R
C20 C 0.5407(10) 0.3806(7) 0.5949(6) 0.096(3) Uani 1 1 d .
H20 H 0.4522 0.3969 0.6156 0.115 Uiso 1 1 calc R
C21 C 0.7539(9) 0.2812(6) 0.4156(5) 0.083(3) Uani 1 1 d .
C22 C 0.7801(9) 0.2551(6) 0.3512(5) 0.082(2) Uani 1 1 d .
C23 C 0.8069(9) 0.2239(5) 0.2732(5) 0.073(2) Uani 1 1 d .
C24 C 0.9187(9) 0.2333(6) 0.2148(5) 0.084(2) Uani 1 1 d .
H24 H 0.9782 0.2605 0.2266 0.101 Uiso 1 1 calc R
C25 C 0.9443(8) 0.2041(6) 0.1409(5) 0.077(2) Uani 1 1 d .
H25 H 1.0217 0.2084 0.1036 0.092 Uiso 1 1 calc R
C26 C 0.8523(8) 0.1677(5) 0.1218(5) 0.0640(19) Uani 1 1 d .
C27 C 0.7401(8) 0.1573(5) 0.1797(5) 0.0605(19) Uani 1 1 d .
C28 C 0.7153(8) 0.1863(5) 0.2546(4) 0.069(2) Uani 1 1 d .
H28 H 0.6387 0.1809 0.2925 0.083 Uiso 1 1 calc R
C29 C 0.8489(7) 0.1368(5) 0.0462(5) 0.0616(19) Uani 1 1 d .
C30 C 0.9303(8) 0.1403(6) -0.0317(5) 0.076(2) Uani 1 1 d .
H30 H 1.0053 0.1629 -0.0411 0.091 Uiso 1 1 calc R
C31 C 0.9023(8) 0.1111(6) -0.0949(5) 0.074(2) Uani 1 1 d .
H31 H 0.9566 0.1158 -0.1478 0.088 Uiso 1 1 calc R
C32 C 0.7924(8) 0.0742(5) -0.0803(4) 0.0624(19) Uani 1 1 d .
C33 C 0.7106(7) 0.0688(5) -0.0008(4) 0.0602(18) Uani 1 1 d .
H33 H 0.6386 0.0422 0.0102 0.072 Uiso 1 1 calc R
C34 C 0.7362(7) 0.1027(5) 0.0610(4) 0.0591(18) Uani 1 1 d .
C35 C 0.7593(8) 0.0413(6) -0.1484(5) 0.071(2) Uani 1 1 d .
C36 C 0.8325(9) 0.0711(7) -0.2388(5) 0.088(2) Uani 1 1 d .
H36A H 0.8248 0.1455 -0.2565 0.105 Uiso 1 1 calc R
H36B H 0.9241 0.0355 -0.2354 0.105 Uiso 1 1 calc R
C37 C 0.7901(10) 0.0477(6) -0.3093(5) 0.075(2) Uani 1 1 d .
C38 C 0.8828(11) -0.0068(7) -0.3625(7) 0.112(3) Uani 1 1 d .
H38 H 0.9686 -0.0349 -0.3502 0.134 Uiso 1 1 calc R
C39 C 0.8468(18) -0.0190(8) -0.4337(6) 0.135(5) Uani 1 1 d .
H39 H 0.9068 -0.0546 -0.4701 0.162 Uiso 1 1 calc R
C40 C 0.719(2) 0.0239(11) -0.4478(8) 0.131(6) Uani 1 1 d .
C41 C 0.6298(14) 0.0760(11) -0.3975(7) 0.130(4) Uani 1 1 d .
H41 H 0.5442 0.1043 -0.4101 0.156 Uiso 1 1 calc R
C42 C 0.6653(10) 0.0871(7) -0.3283(5) 0.093(3) Uani 1 1 d .
H42 H 0.6028 0.1226 -0.2928 0.111 Uiso 1 1 calc R
C43 C 0.6577(7) 0.1113(5) 0.1478(4) 0.0591(18) Uani 1 1 d D
C44 C 0.6404(7) 0.0066(5) 0.2130(4) 0.066(2) Uani 1 1 d D
H44A H 0.5920 0.0190 0.2673 0.079 Uiso 1 1 calc R
H44B H 0.5883 -0.0199 0.1895 0.079 Uiso 1 1 calc R
C45 C 0.7644(8) -0.0749(5) 0.2332(5) 0.073(2) Uani 1 1 d D
H45A H 0.8193 -0.0470 0.2531 0.088 Uiso 1 1 calc R
H45B H 0.8101 -0.0912 0.1798 0.088 Uiso 1 1 calc R
C46 C 0.7446(9) -0.1745(6) 0.3022(5) 0.084(2) Uani 1 1 d D
H46A H 0.6948 -0.1571 0.3543 0.101 Uiso 1 1 calc R
H46B H 0.6926 -0.2034 0.2808 0.101 Uiso 1 1 calc R
C47 C 0.8669(10) -0.2573(7) 0.3277(7) 0.116(3) Uani 1 1 d D
H47A H 0.9189 -0.2309 0.3514 0.139 Uiso 1 1 calc R
H47B H 0.9181 -0.2762 0.2766 0.139 Uiso 1 1 calc R
C48 C 0.8299(15) -0.3569(9) 0.3992(10) 0.196(7) Uani 1 1 d D
H48A H 0.7442 -0.3323 0.4290 0.235 Uiso 1 1 calc R
H48B H 0.8199 -0.4001 0.3674 0.235 Uiso 1 1 calc R
C49 C 0.901(3) -0.417(2) 0.4583(15) 0.513(14) Uani 1 1 d D
H49A H 0.9882 -0.4411 0.4316 0.769 Uiso 1 1 calc R
H49B H 0.8663 -0.4758 0.4912 0.769 Uiso 1 1 calc R
H49C H 0.9029 -0.3796 0.4968 0.769 Uiso 1 1 calc R
C50 C 0.5181(9) 0.1855(7) 0.1336(6) 0.087(2) Uani 1 1 d .
H50A H 0.4725 0.1542 0.1097 0.104 Uiso 1 1 calc R
H50B H 0.4707 0.1900 0.1902 0.104 Uiso 1 1 calc R
C51 C 0.5145(12) 0.2919(9) 0.0754(8) 0.136(4) Uani 1 1 d .
H51A H 0.5594 0.2892 0.0178 0.163 Uiso 1 1 calc R
H51B H 0.5588 0.3249 0.0986 0.163 Uiso 1 1 calc R
C52 C 0.3597(16) 0.3618(11) 0.0673(10) 0.191(7) Uani 1 1 d .
H52A H 0.3131 0.3269 0.0477 0.230 Uiso 1 1 calc R
H52B H 0.3161 0.3698 0.1238 0.230 Uiso 1 1 calc R
C53 C 0.362(2) 0.4602(16) 0.0061(17) 0.321(16) Uani 1 1 d .
H53A H 0.3967 0.4510 -0.0513 0.385 Uiso 1 1 calc R
H53B H 0.4205 0.4886 0.0219 0.385 Uiso 1 1 calc R
C54 C 0.211(3) 0.5498(14) -0.001(2) 0.36(2) Uani 1 1 d .
H54A H 0.2016 0.6008 0.0288 0.436 Uiso 1 1 calc R
H54B H 0.1948 0.5857 -0.0612 0.436 Uiso 1 1 calc R
C55 C 0.138(2) 0.493(3) 0.037(2) 0.43(2) Uani 1 1 d .
H55A H 0.1864 0.4274 0.0716 0.638 Uiso 1 1 calc R
H55B H 0.1005 0.4814 -0.0054 0.638 Uiso 1 1 calc R
H55C H 0.0694 0.5257 0.0744 0.638 Uiso 1 1 calc R
N1 N 0.5865(9) 0.4292(6) 0.7105(4) 0.098(2) Uani 1 1 d .
N2 N 0.692(3) 0.012(2) -0.5284(10) 0.220(11) Uani 1 1 d .
O1 O 0.6759(7) -0.0047(4) -0.1301(3) 0.0977(19) Uani 1 1 d .
O2 O 0.5732(19) 0.0730(16) -0.5461(9) 0.255(11) Uani 1 1 d .
O3 O 0.757(3) -0.0394(13) -0.5653(9) 0.328(16) Uani 1 1 d .

loop_
_atom_site_aniso_label
_atom_site_aniso_U_11
_atom_site_aniso_U_22
_atom_site_aniso_U_33
_atom_site_aniso_U_23
_atom_site_aniso_U_13
_atom_site_aniso_U_12
C1 0.082(7) 0.093(7) 0.063(5) -0.031(5) 0.002(5) -0.026(6)
C2 0.101(9) 0.103(7) 0.091(7) -0.032(6) -0.020(6) -0.011(7)
C3 0.063(7) 0.145(10) 0.138(10) -0.055(8) -0.008(7) -0.022(8)
C4 0.097(9) 0.124(9) 0.094(7) -0.042(6) 0.002(6) -0.047(7)
C5 0.075(8) 0.118(7) 0.103(7) -0.039(6) -0.016(6) -0.023(6)
C6 0.078(7) 0.103(7) 0.091(6) -0.036(5) 0.002(5) -0.038(6)
C7 0.126(10) 0.110(7) 0.088(7) -0.048(6) 0.012(6) -0.033(7)
C8 0.143(9) 0.104(7) 0.066(5) -0.037(5) -0.002(5) -0.053(6)
C9 0.147(11) 0.101(8) 0.083(7) -0.045(6) -0.013(7) -0.050(8)
C10 0.132(11) 0.124(9) 0.111(8) -0.046(6) -0.027(7) -0.040(8)
C11 0.163(13) 0.130(10) 0.182(13) -0.043(9) -0.058(11) -0.063(11)
C12 0.182(16) 0.127(11) 0.174(12) -0.031(9) -0.033(11) -0.085(12)
C13 0.186(16) 0.113(9) 0.167(12) -0.018(8) -0.032(11) -0.061(10)
C14 0.143(11) 0.118(9) 0.147(10) -0.037(8) -0.030(8) -0.064(9)
C15 0.107(8) 0.081(5) 0.062(5) -0.022(4) -0.013(5) -0.044(5)
C16 0.073(7) 0.109(6) 0.070(5) -0.030(5) -0.001(5) -0.047(5)
C17 0.092(7) 0.104(6) 0.066(5) -0.042(5) 0.010(5) -0.045(5)
C18 0.101(8) 0.085(6) 0.064(5) -0.023(4) -0.010(5) -0.043(5)
C19 0.114(9) 0.133(8) 0.073(6) -0.037(6) -0.013(6) -0.053(7)
C20 0.094(8) 0.116(7) 0.083(6) -0.033(5) -0.004(5) -0.036(6)
C21 0.117(8) 0.085(6) 0.063(5) -0.024(4) -0.011(5) -0.045(5)
C22 0.102(7) 0.085(6) 0.068(5) -0.021(4) -0.014(5) -0.034(5)
C23 0.107(7) 0.070(5) 0.048(4) -0.023(4) -0.015(5) -0.020(5)
C24 0.091(7) 0.103(6) 0.075(6) -0.032(5) -0.016(5) -0.038(5)
C25 0.070(6) 0.104(6) 0.070(5) -0.032(4) -0.006(4) -0.036(5)
C26 0.062(6) 0.078(5) 0.061(5) -0.021(4) -0.008(4) -0.029(4)
C27 0.067(6) 0.061(4) 0.058(4) -0.021(3) -0.016(4) -0.015(4)
C28 0.077(6) 0.081(5) 0.059(5) -0.027(4) -0.004(4) -0.030(4)
C29 0.052(5) 0.069(4) 0.068(5) -0.019(4) -0.012(4) -0.021(4)
C30 0.052(5) 0.109(6) 0.074(5) -0.031(5) 0.002(4) -0.033(5)
C31 0.067(6) 0.102(6) 0.064(5) -0.040(4) 0.000(4) -0.028(5)
C32 0.067(6) 0.065(4) 0.054(4) -0.019(3) -0.003(4) -0.018(4)
C33 0.060(5) 0.065(4) 0.059(5) -0.018(3) -0.013(4) -0.018(4)
C34 0.054(5) 0.062(4) 0.060(4) -0.017(3) -0.012(4) -0.011(4)
C35 0.076(6) 0.085(5) 0.058(5) -0.030(4) -0.002(4) -0.023(5)
C36 0.089(7) 0.122(7) 0.061(5) -0.029(5) -0.002(4) -0.041(5)
C37 0.093(7) 0.084(5) 0.050(5) -0.019(4) -0.003(5) -0.032(5)
C38 0.118(9) 0.099(7) 0.099(8) -0.032(6) -0.005(7) -0.003(6)
C39 0.248(17) 0.105(8) 0.054(6) -0.042(5) -0.009(8) -0.036(9)
C40 0.222(18) 0.146(11) 0.062(8) 0.002(7) -0.033(9) -0.121(13)
C41 0.135(11) 0.206(13) 0.069(7) -0.021(8) -0.006(7) -0.097(10)
C42 0.087(8) 0.137(8) 0.063(6) -0.031(5) -0.006(5) -0.042(6)
C43 0.051(5) 0.072(4) 0.055(4) -0.024(3) -0.003(3) -0.015(4)
C44 0.056(5) 0.088(5) 0.052(4) -0.022(4) 0.011(4) -0.026(4)
C45 0.082(7) 0.080(5) 0.064(5) -0.019(4) 0.003(4) -0.041(5)
C46 0.094(7) 0.095(6) 0.070(5) -0.029(5) 0.006(5) -0.039(6)
C47 0.134(10) 0.085(6) 0.114(8) -0.007(6) -0.044(7) -0.013(6)
C48 0.221(17) 0.125(9) 0.194(15) 0.015(10) -0.121(14) 0.015(10)
C49 0.89(5) 0.60(3) 0.22(3) 0.12(2) -0.26(4) -0.572
C50 0.079(7) 0.092(6) 0.092(6) -0.032(5) -0.017(5) -0.018(5)
C51 0.129(11) 0.130(9) 0.163(11) -0.071(9) -0.043(9) -0.007(8)
C52 0.219(17) 0.135(11) 0.219(16) -0.057(11) -0.152(14) 0.045(11)
C53 0.37(3) 0.210(19) 0.34(3) -0.10(2) -0.22(3) 0.13(2)
C54 0.35(4) 0.149(13) 0.54(5) 0.13(2) -0.31(4) -0.078(18)
C55 0.14(2) 0.76(8) 0.48(5) -0.38(5) 0.04(2) -0.10(3)
N1 0.117(7) 0.128(6) 0.071(5) -0.045(4) 0.017(5) -0.065(5)
N2 0.36(3) 0.29(2) 0.096(11) -0.021(12) -0.023(15) -0.25(2)
O1 0.126(5) 0.120(4) 0.077(4) -0.033(3) -0.006(3) -0.073(4)
O2 0.33(2) 0.43(3) 0.106(9) -0.055(11) -0.013(11) -0.28(2)
O3 0.70(5) 0.245(15) 0.145(11) -0.088(10) -0.103(15) -0.20(2)

loop_
_atom_type_symbol
_atom_type_description
_atom_type_scat_dispersion_real
_atom_type_scat_dispersion_imag
_atom_type_scat_source
C C 0.0033 0.0016 'International Tables Vol C Tables 4.2.6.8 and 6.1.1.4'
H H 0.0000 0.0000 'International Tables Vol C Tables 4.2.6.8 and 6.1.1.4'
N N 0.0061 0.0033 'International Tables Vol C Tables 4.2.6.8 and 6.1.1.4'
O O 0.0106 0.0060 'International Tables Vol C Tables 4.2.6.8 and 6.1.1.4'

loop_
_geom_angle_atom_site_label_1
_geom_angle_atom_site_label_2
_geom_angle_atom_site_label_3
_geom_angle
C6 C1 C2 118.7(8)
C6 C1 C7 123.6(9)
C2 C1 C7 117.7(9)
C3 C2 C1 119.6(9)
C3 C2 H2 120.2
C1 C2 H2 120.2
C4 C3 C2 119.7(10)
C4 C3 H3 120.1
C2 C3 H3 120.1
C5 C4 C3 120.4(10)
C5 C4 H4 119.8
C3 C4 H4 119.8
C4 C5 C6 120.6(10)
C4 C5 H5 119.7
C6 C5 H5 119.7
C1 C6 C5 120.9(9)
C1 C6 H6 119.5
C5 C6 H6 119.5
N1 C7 C1 113.8(8)
N1 C7 H7A 108.8
C1 C7 H7A 108.8
N1 C7 H7B 108.8
C1 C7 H7B 108.8
H7A C7 H7B 107.7
N1 C8 C9 115.9(8)
N1 C8 H8A 108.3
C9 C8 H8A 108.3
N1 C8 H8B 108.3
C9 C8 H8B 108.3
H8A C8 H8B 107.4
C14 C9 C10 117.7(10)
C14 C9 C8 121.3(12)
C10 C9 C8 120.9(12)
C9 C10 C11 124.1(12)
C9 C10 H10 117.9
C11 C10 H10 117.9
C12 C11 C10 116.1(13)
C12 C11 H11 121.9
C10 C11 H11 121.9
C11 C12 C13 124.7(13)
C11 C12 H12 117.7
C13 C12 H12 117.7
C12 C13 C14 115.8(13)
C12 C13 H13 122.1
C14 C13 H13 122.1
C9 C14 C13 121.2(12)
C9 C14 H14 119.4
C13 C14 H14 119.4
C16 C15 C20 117.5(7)
C16 C15 N1 122.4(8)
C20 C15 N1 120.1(9)
C17 C16 C15 121.0(8)
C17 C16 H16 119.5
C15 C16 H16 119.5
C16 C17 C18 122.0(8)
C16 C17 H17 119.0
C18 C17 H17 119.0
C19 C18 C17 116.8(7)
C19 C18 C21 121.6(8)
C17 C18 C21 121.6(9)
C20 C19 C18 122.0(9)
C20 C19 H19 119.0
C18 C19 H19 119.0
C19 C20 C15 120.7(9)
C19 C20 H20 119.6
C15 C20 H20 119.7
C22 C21 C18 175.0(10)
C21 C22 C23 178.0(10)
C24 C23 C28 119.4(6)
C24 C23 C22 121.7(7)
C28 C23 C22 118.8(8)
C25 C24 C23 121.9(7)
C25 C24 H24 119.0
C23 C24 H24 119.0
C24 C25 C26 118.7(8)
C24 C25 H25 120.6
C26 C25 H25 120.6
C27 C26 C25 120.0(6)
C27 C26 C29 108.8(6)
C25 C26 C29 131.1(7)
C28 C27 C26 120.9(6)
C28 C27 C43 128.3(7)
C26 C27 C43 110.8(6)
C27 C28 C23 119.0(7)
C27 C28 H28 120.5
C23 C28 H28 120.5
C30 C29 C34 120.0(6)
C30 C29 C26 131.9(7)
C34 C29 C26 108.0(6)
C31 C30 C29 120.8(7)
C31 C30 H30 119.6
C29 C30 H30 119.6
C30 C31 C32 120.0(7)
C30 C31 H31 120.0
C32 C31 H31 120.0
C31 C32 C33 119.4(6)
C31 C32 C35 121.2(7)
C33 C32 C35 119.4(7)
C34 C33 C32 120.3(7)
C34 C33 H33 119.9
C32 C33 H33 119.9
C33 C34 C29 119.4(7)
C33 C34 C43 129.5(6)
C29 C34 C43 111.1(6)
O1 C35 C32 120.1(7)
O1 C35 C36 123.4(7)
C32 C35 C36 116.5(7)
C37 C36 C35 116.6(7)
C37 C36 H36A 108.2
C35 C36 H36A 108.2
C37 C36 H36B 108.1
C35 C36 H36B 108.1
H36A C36 H36B 107.3
C42 C37 C38 118.7(8)
C42 C37 C36 121.2(8)
C38 C37 C36 119.8(9)
C39 C38 C37 120.1(11)
C39 C38 H38 120.0
C37 C38 H38 120.0
C40 C39 C38 116.8(11)
C40 C39 H39 121.6
C38 C39 H39 121.6
C41 C40 C39 123.5(11)
C41 C40 N2 124(2)
C39 C40 N2 112.4(19)
C40 C41 C42 119.4(13)
C40 C41 H41 120.3
C42 C41 H41 120.3
C41 C42 C37 121.5(10)
C41 C42 H42 119.3
C37 C42 H42 119.3
C34 C43 C27 101.1(6)
C34 C43 C44 114.1(5)
C27 C43 C44 111.7(6)
C34 C43 C50 110.5(6)
C27 C43 C50 112.3(6)
C44 C43 C50 107.2(6)
C45 C44 C43 114.7(6)
C45 C44 H44A 108.6
C43 C44 H44A 108.6
C45 C44 H44B 108.6
C43 C44 H44B 108.6
H44A C44 H44B 107.6
C44 C45 C46 113.4(6)
C44 C45 H45A 108.9
C46 C45 H45A 108.9
C44 C45 H45B 108.9
C46 C45 H45B 108.9
H45A C45 H45B 107.7
C47 C46 C45 115.5(7)
C47 C46 H46A 108.4
C45 C46 H46A 108.4
C47 C46 H46B 108.4
C45 C46 H46B 108.4
H46A C46 H46B 107.5
C46 C47 C48 109.4(9)
C46 C47 H47A 109.8
C48 C47 H47A 109.8
C46 C47 H47B 109.8
C48 C47 H47B 109.8
H47A C47 H47B 108.2
C49 C48 C47 122.4(17)
C49 C48 H48A 106.8
C47 C48 H48A 106.7
C49 C48 H48B 106.6
C47 C48 H48B 106.7
H48A C48 H48B 106.6
C48 C49 H49A 109.9
C48 C49 H49B 109.8
H49A C49 H49B 109.2
C48 C49 H49C 109.6
H49A C49 H49C 109.2
H49B C49 H49C 109.2
C51 C50 C43 115.3(8)
C51 C50 H50A 108.5
C43 C50 H50A 108.4
C51 C50 H50B 108.4
C43 C50 H50B 108.4
H50A C50 H50B 107.5
C50 C51 C52 109.8(10)
C50 C51 H51A 109.7
C52 C51 H51A 109.7
C50 C51 H51B 109.7
C52 C51 H51B 109.7
H51A C51 H51B 108.2
C53 C52 C51 107.4(16)
C53 C52 H52A 110.2
C51 C52 H52A 110.2
C53 C52 H52B 110.2
C51 C52 H52B 110.3
H52A C52 H52B 108.5
C52 C53 C54 114(2)
C52 C53 H53A 108.7
C54 C53 H53A 108.7
C52 C53 H53B 108.7
C54 C53 H53B 108.7
H53A C53 H53B 107.6
C55 C54 C53 101(2)
C55 C54 H54A 111.5
C53 C54 H54A 111.5
C55 C54 H54B 111.6
C53 C54 H54B 111.5
H54A C54 H54B 109.3
C54 C55 H55A 111.6
C54 C55 H55B 111.6
H55A C55 H55B 107.3
C54 C55 H55C 111.5
H55A C55 H55C 107.3
H55B C55 H55C 107.3
C15 N1 C8 120.2(8)
C15 N1 C7 120.9(8)
C8 N1 C7 118.9(7)
O3 N2 O2 126(2)
O3 N2 C40 126(3)
O2 N2 C40 108(3)

loop_
_geom_bond_atom_site_label_1
_geom_bond_atom_site_label_2
_geom_bond_distance
C1 C6 1.340(11)
C1 C2 1.401(12)
C1 C7 1.525(12)
C2 C3 1.390(13)
C2 H2 0.9300
C3 C4 1.350(13)
C3 H3 0.9300
C4 C5 1.348(12)
C4 H4 0.9300
C5 C6 1.377(12)
C5 H5 0.9300
C6 H6 0.9300
C7 N1 1.451(11)
C7 H7A 0.9700
C7 H7B 0.9700
C8 N1 1.440(10)
C8 C9 1.486(12)
C8 H8A 0.9700
C8 H8B 0.9700
C9 C14 1.364(14)
C9 C10 1.363(14)
C10 C11 1.387(15)
C10 H10 0.9300
C11 C12 1.329(17)
C11 H11 0.9300
C12 C13 1.391(17)
C12 H12 0.9300
C13 C14 1.426(15)
C13 H13 0.9300
C14 H14 0.9300
C15 C16 1.382(11)
C15 C20 1.393(11)
C15 N1 1.399(10)
C16 C17 1.360(10)
C16 H16 0.9300
C17 C18 1.388(10)
C17 H17 0.9300
C18 C19 1.377(12)
C18 C21 1.432(11)
C19 C20 1.367(11)
C19 H19 0.9300
C20 H20 0.9300
C21 C22 1.184(10)
C22 C23 1.435(10)
C23 C24 1.383(11)
C23 C28 1.395(10)
C24 C25 1.357(10)
C24 H24 0.9300
C25 C26 1.393(9)
C25 H25 0.9300
C26 C27 1.384(9)
C26 C29 1.461(9)
C27 C28 1.371(9)
C27 C43 1.521(9)
C28 H28 0.9300
C29 C30 1.378(10)
C29 C34 1.397(9)
C30 C31 1.360(9)
C30 H30 0.9300
C31 C32 1.392(9)
C31 H31 0.9300
C32 C33 1.399(9)
C32 C35 1.495(9)
C33 C34 1.370(9)
C33 H33 0.9300
C34 C43 1.511(9)
C35 O1 1.206(8)
C35 C36 1.504(10)
C36 C37 1.502(10)
C36 H36A 0.9700
C36 H36B 0.9700
C37 C42 1.358(11)
C37 C38 1.400(12)
C38 C39 1.390(14)
C38 H38 0.9300
C39 C40 1.371(17)
C39 H39 0.9300
C40 C41 1.331(17)
C40 N2 1.488(19)
C41 C42 1.348(13)
C41 H41 0.9300
C42 H42 0.9300
C43 C44 1.535(8)
C43 C50 1.564(10)
C44 C45 1.487(9)
C44 H44A 0.9700
C44 H44B 0.9700
C45 C46 1.514(9)
C45 H45A 0.9700
C45 H45B 0.9700
C46 C47 1.497(10)
C46 H46A 0.9700
C46 H46B 0.9700
C47 C48 1.588(13)
C47 H47A 0.9700
C47 H47B 0.9700
C48 C49 1.269(17)
C48 H48A 0.9700
C48 H48B 0.9700
C49 H49A 0.9623
C49 H49B 0.9623
C49 H49C 0.9622
C50 C51 1.469(13)
C50 H50A 0.9700
C50 H50B 0.9700
C51 C52 1.671(17)
C51 H51A 0.9700
C51 H51B 0.9700
C52 C53 1.41(2)
C52 H52A 0.9700
C52 H52B 0.9700
C53 C54 1.73(3)
C53 H53A 0.9700
C53 H53B 0.9700
C54 C55 1.22(3)
C54 H54A 0.9700
C54 H54B 0.9700
C55 H55A 0.9764
C55 H55B 0.9764
C55 H55C 0.9762
N2 O3 1.08(4)
N2 O2 1.34(3)
